data_4309083
loop_
_publ_author_name
'Mei Wang'
'Ji-yang Li'
'Ji-hong Yu'
'Qin-he Pan'
'Xiao-wei Song'
'Ru-ren Xu'

_publ_contact_author
;
    XU, Ruren
    State Key Lab of Inorganic Synthesis and Preparative Chemistry
    College of Chemistry
    Jilin University
    Changchun 130012
    P. R. China
;
_publ_contact_author_email rrxu@mail.jlu.edu.cn
_publ_contact_author_fax '86 431 5168608'
_publ_contact_author_phone '86 431 5168609'
_publ_section_title
;
Assembly of Helical Hydrogen Bonds in a New Layered Aluminophosphate
[C6N3H17][Al2(HPO4)(PO4)2]
;
_journal_name_full 'Inorganic Chemistry'
_journal_page_first 4604
_journal_page_last 4607
_journal_paper_doi 10.1021/ic050124i
_journal_volume 44
_journal_year 2005
_chemical_formula_moiety 'C6 H18 Al2 N3 O12 P3'
_chemical_formula_sum 'C6 H18 Al2 N3 O12 P3'
_chemical_formula_weight 471.10
_chemical_melting_point ?
_chemical_name_systematic
; 
 ? 
;
_space_group_IT_number 4
_symmetry_cell_setting monoclinic
_symmetry_space_group_name_Hall 'P 2yb'
_symmetry_space_group_name_H-M 'P 1 21 1'
_atom_sites_solution_hydrogens geom
_atom_sites_solution_primary direct
_atom_sites_solution_secondary difmap
_audit_creation_method SHELXL-97
_cell_angle_alpha 90.00
_cell_angle_beta 94.71(3)
_cell_angle_gamma 90.00
_cell_formula_units_Z 2
_cell_length_a 10.069(2)
_cell_length_b 8.0875(16)
_cell_length_c 10.598(2)
_cell_measurement_temperature 293(2)
_cell_volume 860.1(3)
_computing_cell_refinement Process-auto
_computing_data_collection Process-auto
_computing_data_reduction Process-auto
_computing_molecular_graphics SHELXP-97
_computing_publication_material SHELXTL
_computing_structure_refinement 'SHELXL-97 (Sheldrick, 1997)'
_computing_structure_solution 'SHELXS-97 (Sheldrick, 1990)'
_diffrn_ambient_temperature 293(2)
_diffrn_detector_area_resol_mean 10.0
_diffrn_measured_fraction_theta_full 0.997
_diffrn_measured_fraction_theta_max 0.997
_diffrn_measurement_device_type 'Rigaku RAXIS-RAPID'
_diffrn_measurement_method omega-scan
_diffrn_radiation_monochromator graphite
_diffrn_radiation_source 'fine-focus sealed tube'
_diffrn_radiation_type MoK\a
_diffrn_radiation_wavelength 0.71073
_diffrn_reflns_av_R_equivalents 0.0343
_diffrn_reflns_av_sigmaI/netI 0.0451
_diffrn_reflns_limit_h_max 13
_diffrn_reflns_limit_h_min -12
_diffrn_reflns_limit_k_max 10
_diffrn_reflns_limit_k_min -10
_diffrn_reflns_limit_l_max 13
_diffrn_reflns_limit_l_min -13
_diffrn_reflns_number 8479
_diffrn_reflns_theta_full 27.45
_diffrn_reflns_theta_max 27.45
_diffrn_reflns_theta_min 3.17
_diffrn_standards_decay_% 0
_diffrn_standards_interval_count 0
_diffrn_standards_interval_time 0
_diffrn_standards_number 0
_exptl_absorpt_coefficient_mu 0.516
_exptl_absorpt_correction_type none
_exptl_crystal_colour colourless
_exptl_crystal_density_diffrn 1.819
_exptl_crystal_density_meas ?
_exptl_crystal_density_method 'not measured'
_exptl_crystal_description plate
_exptl_crystal_F_000 484
_exptl_crystal_size_max 0.40
_exptl_crystal_size_mid 0.22
_exptl_crystal_size_min 0.12
_refine_diff_density_max 0.404
_refine_diff_density_min -0.386
_refine_diff_density_rms 0.072
_refine_ls_abs_structure_details 'Flack H D (1983), Acta Cryst. A39, 876-881'
_refine_ls_abs_structure_Flack 0.03(9)
_refine_ls_extinction_method none
_refine_ls_goodness_of_fit_ref 1.036
_refine_ls_hydrogen_treatment mixed
_refine_ls_matrix_type full
_refine_ls_number_parameters 235
_refine_ls_number_reflns 3848
_refine_ls_number_restraints 1
_refine_ls_restrained_S_all 1.036
_refine_ls_R_factor_all 0.0352
_refine_ls_R_factor_gt 0.0325
_refine_ls_shift/su_max 0.013
_refine_ls_shift/su_mean 0.001
_refine_ls_structure_factor_coef Fsqd
_refine_ls_weighting_details 'calc w=1/[\s^2^(Fo^2^)+(0.0391P)^2^+0.6299P] where P=(Fo^2^+2Fc^2^)/3'
_refine_ls_weighting_scheme calc
_refine_ls_wR_factor_gt 0.0791
_refine_ls_wR_factor_ref 0.0807
_reflns_number_gt 3654
_reflns_number_total 3848
_reflns_threshold_expression >2sigma(I)
_cod_data_source_file ic050124isi20050126_011425.cif
_cod_data_source_block AlPO-CJ21
_cod_depositor_comments
;
The following automatic conversions were performed:
_chemical_melting_point value 'not measured' changed to '?' - value
is undefined or not given.
Automatic conversion script
Id: cif_fix_values 1391 2010-09-07 12:51:13Z saulius 

The following automatic conversions were performed:

'_exptl_crystal_density_meas' value 'none' was changed to '?' - the
value is perceived as not measured.

Automatic conversion script
Id: cif_fix_values 3008 2015-01-20 13:52:24Z robertas 

The following automatic conversions were performed:
data name '_publ_contact_autor' replaced with '_publ_contact_author'
as specified in the replacement file
'/home/antanas/src/cod-tools/trunk/data/replacement-values/replacement_tags.lst'.

Automatic conversion script
Id: cif_correct_tags 4998 2017-03-02 13:24:31Z antanas 
;
_cod_database_code 4309083

loop_
_symmetry_equiv_pos_as_xyz
'x, y, z'
'-x, y+1/2, -z'

loop_
_atom_site_label
_atom_site_type_symbol
_atom_site_fract_x
_atom_site_fract_y
_atom_site_fract_z
_atom_site_U_iso_or_equiv
_atom_site_adp_type
_atom_site_occupancy
_atom_site_symmetry_multiplicity
_atom_site_calc_flag
_atom_site_refinement_flags
_atom_site_disorder_assembly
_atom_site_disorder_group
Al1 Al 0.36005(8) 0.33925(10) 0.04259(8) 0.00724(17) Uani 1 1 d . . .
Al2 Al 0.12059(7) -0.05757(10) 0.10563(7) 0.00741(17) Uani 1 1 d . . .
P1 P 0.29095(6) 0.14581(9) 0.29779(6) 0.00740(14) Uani 1 1 d . . .
P2 P 0.38113(6) -0.26589(8) 0.07728(7) 0.00709(14) Uani 1 1 d . . .
P3 P -0.11400(6) -0.31260(8) 0.11675(6) 0.00722(15) Uani 1 1 d . . .
O1 O 0.4147(2) 0.0332(3) 0.3348(2) 0.0144(4) Uani 1 1 d . . .
H1 H 0.4327 -0.0209 0.2730 0.080 Uiso 1 1 calc . . .
O2 O 0.3465(2) -0.4487(3) 0.0563(2) 0.0181(5) Uani 1 1 d . . .
O3 O 0.47602(19) -0.2136(3) -0.02231(19) 0.0134(4) Uani 1 1 d . . .
O4 O 0.25077(18) -0.1682(3) 0.04837(18) 0.0121(4) Uani 1 1 d . . .
O5 O 0.44123(19) -0.2337(3) 0.21052(18) 0.0115(4) Uani 1 1 d . . .
O6 O -0.06800(18) -0.4062(3) 0.00200(19) 0.0131(4) Uani 1 1 d . . .
O7 O -0.25383(18) -0.2390(2) 0.08146(18) 0.0108(4) Uani 1 1 d . . .
O8 O -0.01641(19) -0.1696(3) 0.14328(18) 0.0118(4) Uani 1 1 d . . .
O9 O -0.11712(19) -0.4216(3) 0.23157(19) 0.0132(4) Uani 1 1 d . . .
O10 O 0.32138(19) 0.2585(3) 0.18631(19) 0.0138(4) Uani 1 1 d . . .
O11 O 0.26181(19) 0.2423(3) 0.41313(18) 0.0113(4) Uani 1 1 d . . .
O12 O 0.17389(18) 0.0319(3) 0.25147(19) 0.0104(4) Uani 1 1 d . . .
C1 C 0.1327(3) -0.3844(4) 0.6256(3) 0.0137(6) Uani 1 1 d . . .
H1A H 0.0889 -0.3419 0.6970 0.080 Uiso 1 1 calc . . .
H1B H 0.1828 -0.4820 0.6535 0.080 Uiso 1 1 calc . . .
C2 C 0.0285(3) -0.4314(4) 0.5201(3) 0.0151(6) Uani 1 1 d . . .
H2A H -0.0275 -0.5186 0.5494 0.080 Uiso 1 1 calc . . .
H2B H -0.0277 -0.3365 0.4984 0.080 Uiso 1 1 calc . . .
C3 C 0.1925(3) -0.3679(4) 0.3669(3) 0.0126(6) Uani 1 1 d . . .
H3A H 0.1484 -0.2666 0.3380 0.080 Uiso 1 1 calc . . .
H3B H 0.2383 -0.4130 0.2976 0.080 Uiso 1 1 calc . . .
C4 C 0.2933(3) -0.3301(4) 0.4781(3) 0.0113(5) Uani 1 1 d . . .
H4A H 0.3388 -0.4309 0.5063 0.080 Uiso 1 1 calc . . .
H4B H 0.3593 -0.2528 0.4519 0.080 Uiso 1 1 calc . . .
C5 C 0.3203(3) -0.2126(4) 0.6901(3) 0.0132(6) Uani 1 1 d . . .
H5A H 0.3733 -0.3090 0.7155 0.080 Uiso 1 1 calc . . .
H5B H 0.2711 -0.1806 0.7611 0.080 Uiso 1 1 calc . . .
C6 C 0.4135(3) -0.0724(4) 0.6610(3) 0.0142(6) Uani 1 1 d . . .
H6A H 0.4859 -0.0677 0.7271 0.080 Uiso 1 1 calc . . .
H6B H 0.4517 -0.0962 0.5819 0.080 Uiso 1 1 calc . . .
N1 N 0.2245(2) -0.2585(3) 0.5828(2) 0.0099(5) Uani 1 1 d . . .
N2 N 0.0914(2) -0.4891(3) 0.4048(2) 0.0112(5) Uani 1 1 d . . .
H2C H 0.1307 -0.5877 0.4207 0.080 Uiso 1 1 calc . . .
H2D H 0.0280 -0.5024 0.3406 0.080 Uiso 1 1 calc . . .
N3 N 0.3465(2) 0.0938(3) 0.6508(2) 0.0116(5) Uani 1 1 d . . .
H3C H 0.4057 0.1705 0.6338 0.080 Uiso 1 1 calc . . .
H3D H 0.3129 0.1178 0.7237 0.080 Uiso 1 1 calc . . .
H3E H 0.2811 0.0914 0.5890 0.080 Uiso 1 1 calc . . .

loop_
_atom_site_aniso_label
_atom_site_aniso_U_11
_atom_site_aniso_U_22
_atom_site_aniso_U_33
_atom_site_aniso_U_23
_atom_site_aniso_U_13
_atom_site_aniso_U_12
Al1 0.0067(4) 0.0078(4) 0.0073(4) -0.0001(3) 0.0008(3) -0.0006(3)
Al2 0.0057(3) 0.0081(4) 0.0083(4) 0.0001(3) 0.0000(3) -0.0003(3)
P1 0.0075(3) 0.0081(3) 0.0065(3) -0.0003(3) 0.0000(2) -0.0007(2)
P2 0.0066(3) 0.0069(3) 0.0078(3) 0.0001(3) 0.0007(2) 0.0005(3)
P3 0.0058(3) 0.0081(3) 0.0076(3) 0.0008(3) -0.0004(2) -0.0008(2)
O1 0.0119(9) 0.0165(11) 0.0138(11) -0.0039(8) -0.0050(8) 0.0046(8)
O2 0.0211(11) 0.0072(11) 0.0252(13) -0.0018(9) -0.0035(10) -0.0006(8)
O3 0.0080(9) 0.0217(11) 0.0104(9) 0.0047(8) 0.0001(7) -0.0019(8)
O4 0.0076(9) 0.0160(11) 0.0125(9) -0.0026(9) -0.0001(8) 0.0041(8)
O5 0.0116(9) 0.0129(11) 0.0096(9) -0.0022(8) -0.0009(7) 0.0035(8)
O6 0.0109(9) 0.0159(11) 0.0127(10) -0.0063(8) 0.0024(8) -0.0022(8)
O7 0.0081(8) 0.0143(10) 0.0096(9) 0.0028(8) -0.0005(7) 0.0016(8)
O8 0.0113(9) 0.0099(10) 0.0141(10) -0.0021(9) 0.0002(8) -0.0041(8)
O9 0.0087(8) 0.0187(11) 0.0118(10) 0.0073(9) -0.0019(8) -0.0011(8)
O10 0.0149(9) 0.0156(11) 0.0110(9) 0.0018(9) 0.0016(8) -0.0058(8)
O11 0.0122(9) 0.0125(10) 0.0093(9) -0.0022(8) 0.0004(7) 0.0011(8)
O12 0.0100(9) 0.0105(10) 0.0108(10) -0.0010(8) 0.0013(8) -0.0028(7)
C1 0.0170(13) 0.0132(15) 0.0113(13) 0.0000(12) 0.0028(11) -0.0029(11)
C2 0.0117(13) 0.0165(16) 0.0175(16) -0.0049(12) 0.0043(12) -0.0017(11)
C3 0.0144(12) 0.0130(14) 0.0101(12) 0.0017(11) -0.0009(11) -0.0030(11)
C4 0.0102(12) 0.0147(14) 0.0094(12) -0.0016(11) 0.0028(10) -0.0011(11)
C5 0.0126(13) 0.0142(15) 0.0125(13) -0.0009(11) -0.0003(11) 0.0017(11)
C6 0.0099(12) 0.0130(14) 0.0192(14) -0.0031(12) -0.0012(11) 0.0018(11)
N1 0.0078(10) 0.0127(12) 0.0091(10) -0.0029(10) 0.0002(9) -0.0011(9)
N2 0.0116(11) 0.0105(12) 0.0112(12) -0.0015(9) -0.0004(9) 0.0000(9)
N3 0.0102(10) 0.0118(12) 0.0124(11) -0.0002(10) -0.0005(9) -0.0018(9)

loop_
_atom_type_symbol
_atom_type_description
_atom_type_scat_dispersion_real
_atom_type_scat_dispersion_imag
_atom_type_scat_source
C C 0.0033 0.0016 'International Tables Vol C Tables 4.2.6.8 and 6.1.1.4'
H H 0.0000 0.0000 'International Tables Vol C Tables 4.2.6.8 and 6.1.1.4'
N N 0.0061 0.0033 'International Tables Vol C Tables 4.2.6.8 and 6.1.1.4'
O O 0.0106 0.0060 'International Tables Vol C Tables 4.2.6.8 and 6.1.1.4'
Al Al 0.0645 0.0514 'International Tables Vol C Tables 4.2.6.8 and 6.1.1.4'
P P 0.1023 0.0942 'International Tables Vol C Tables 4.2.6.8 and 6.1.1.4'

loop_
_geom_angle_atom_site_label_1
_geom_angle_atom_site_label_2
_geom_angle_atom_site_label_3
_geom_angle
_geom_angle_site_symmetry_1
_geom_angle_site_symmetry_3
_geom_angle_publ_flag
O2 Al1 O10 106.01(12) 1_565 . ?
O2 Al1 O3 109.73(11) 1_565 2_655 ?
O10 Al1 O3 107.52(11) . 2_655 ?
O2 Al1 O7 112.06(11) 1_565 2 ?
O10 Al1 O7 110.98(10) . 2 ?
O3 Al1 O7 110.36(10) 2_655 2 ?
O8 Al2 O6 108.52(10) . 2 ?
O8 Al2 O4 116.82(11) . . ?
O6 Al2 O4 109.50(10) 2 . ?
O8 Al2 O12 101.87(10) . . ?
O6 Al2 O12 110.22(11) 2 . ?
O4 Al2 O12 109.63(10) . . ?
O11 P1 O10 112.43(12) . . ?
O11 P1 O12 111.98(11) . . ?
O10 P1 O12 107.67(11) . . ?
O11 P1 O1 107.64(12) . . ?
O10 P1 O1 109.33(12) . . ?
O12 P1 O1 107.67(12) . . ?
O5 P2 O2 111.77(12) . . ?
O5 P2 O3 111.68(11) . . ?
O2 P2 O3 108.18(13) . . ?
O5 P2 O4 111.49(11) . . ?
O2 P2 O4 106.62(12) . . ?
O3 P2 O4 106.83(11) . . ?
O9 P3 O8 110.51(12) . . ?
O9 P3 O6 112.28(12) . . ?
O8 P3 O6 106.71(11) . . ?
O9 P3 O7 110.00(11) . . ?
O8 P3 O7 108.18(11) . . ?
O6 P3 O7 109.04(11) . . ?
P1 O1 H1 109.5 . . ?
P2 O2 Al1 162.23(15) . 1_545 ?
P2 O3 Al1 143.38(13) . 2_645 ?
P2 O4 Al2 148.15(13) . . ?
P3 O6 Al2 140.94(13) . 2_545 ?
P3 O7 Al1 144.29(13) . 2_545 ?
P3 O8 Al2 150.37(14) . . ?
P1 O10 Al1 165.95(15) . . ?
P1 O12 Al2 134.26(13) . . ?
N1 C1 C2 111.1(2) . . ?
N1 C1 H1A 109.4 . . ?
C2 C1 H1A 109.4 . . ?
N1 C1 H1B 109.4 . . ?
C2 C1 H1B 109.4 . . ?
H1A C1 H1B 108.0 . . ?
N2 C2 C1 111.5(2) . . ?
N2 C2 H2A 109.3 . . ?
C1 C2 H2A 109.3 . . ?
N2 C2 H2B 109.3 . . ?
C1 C2 H2B 109.3 . . ?
H2A C2 H2B 108.0 . . ?
N2 C3 C4 110.5(2) . . ?
N2 C3 H3A 109.5 . . ?
C4 C3 H3A 109.5 . . ?
N2 C3 H3B 109.5 . . ?
C4 C3 H3B 109.5 . . ?
H3A C3 H3B 108.1 . . ?
N1 C4 C3 109.7(2) . . ?
N1 C4 H4A 109.7 . . ?
C3 C4 H4A 109.7 . . ?
N1 C4 H4B 109.7 . . ?
C3 C4 H4B 109.7 . . ?
H4A C4 H4B 108.2 . . ?
N1 C5 C6 114.0(2) . . ?
N1 C5 H5A 108.8 . . ?
C6 C5 H5A 108.8 . . ?
N1 C5 H5B 108.8 . . ?
C6 C5 H5B 108.8 . . ?
H5A C5 H5B 107.6 . . ?
N3 C6 C5 113.6(2) . . ?
N3 C6 H6A 108.8 . . ?
C5 C6 H6A 108.8 . . ?
N3 C6 H6B 108.8 . . ?
C5 C6 H6B 108.8 . . ?
H6A C6 H6B 107.7 . . ?
C1 N1 C4 107.8(2) . . ?
C1 N1 C5 108.9(2) . . ?
C4 N1 C5 111.1(2) . . ?
C3 N2 C2 111.0(2) . . ?
C3 N2 H2C 109.4 . . ?
C2 N2 H2C 109.4 . . ?
C3 N2 H2D 109.4 . . ?
C2 N2 H2D 109.4 . . ?
H2C N2 H2D 108.0 . . ?
C6 N3 H3C 109.5 . . ?
C6 N3 H3D 109.5 . . ?
H3C N3 H3D 109.5 . . ?
C6 N3 H3E 109.5 . . ?
H3C N3 H3E 109.5 . . ?
H3D N3 H3E 109.5 . . ?

loop_
_geom_bond_atom_site_label_1
_geom_bond_atom_site_label_2
_geom_bond_distance
_geom_bond_site_symmetry_2
_geom_bond_publ_flag
Al1 O2 1.727(2) 1_565 ?
Al1 O10 1.731(2) . ?
Al1 O3 1.736(2) 2_655 ?
Al1 O7 1.744(2) 2 ?
Al2 O8 1.724(2) . ?
Al2 O6 1.726(2) 2 ?
Al2 O4 1.737(2) . ?
Al2 O12 1.750(2) . ?
P1 O11 1.499(2) . ?
P1 O10 1.543(2) . ?
P1 O12 1.544(2) . ?
P1 O1 1.567(2) . ?
P2 O5 1.512(2) . ?
P2 O2 1.531(2) . ?
P2 O3 1.540(2) . ?
P2 O4 1.5409(19) . ?
P3 O9 1.505(2) . ?
P3 O8 1.529(2) . ?
P3 O6 1.536(2) . ?
P3 O7 1.5461(19) . ?
O1 H1 0.8200 . ?
O2 Al1 1.727(2) 1_545 ?
O3 Al1 1.736(2) 2_645 ?
O6 Al2 1.726(2) 2_545 ?
O7 Al1 1.744(2) 2_545 ?
C1 N1 1.472(4) . ?
C1 C2 1.517(4) . ?
C1 H1A 0.9700 . ?
C1 H1B 0.9700 . ?
C2 N2 1.496(4) . ?
C2 H2A 0.9700 . ?
C2 H2B 0.9700 . ?
C3 N2 1.492(4) . ?
C3 C4 1.521(4) . ?
C3 H3A 0.9700 . ?
C3 H3B 0.9700 . ?
C4 N1 1.474(3) . ?
C4 H4A 0.9700 . ?
C4 H4B 0.9700 . ?
C5 N1 1.477(4) . ?
C5 C6 1.519(4) . ?
C5 H5A 0.9700 . ?
C5 H5B 0.9700 . ?
C6 N3 1.504(4) . ?
C6 H6A 0.9700 . ?
C6 H6B 0.9700 . ?
N2 H2C 0.9000 . ?
N2 H2D 0.9000 . ?
N3 H3C 0.8900 . ?
N3 H3D 0.8900 . ?
N3 H3E 0.8900 . ?

loop_
_geom_hbond_atom_site_label_D
_geom_hbond_atom_site_label_H
_geom_hbond_atom_site_label_A
_geom_hbond_distance_DH
_geom_hbond_distance_HA
_geom_hbond_distance_DA
_geom_hbond_angle_DHA
_geom_hbond_site_symmetry_A
O1 H1 O5 0.82 1.85 2.554(3) 143.4 .
N2 H2C O11 0.90 1.91 2.766(3) 157.5 1_545
N2 H2D O9 0.90 1.90 2.728(3) 151.6 .
N3 H3C O5 0.89 2.30 2.857(3) 120.7 2_656
N3 H3D O9 0.89 2.09 2.716(3) 126.6 2_556
N3 H3D O7 0.89 2.48 3.344(3) 163.4 2_556
N3 H3E O11 0.89 2.22 2.857(3) 127.9 .
